data_2006851
loop_
_publ_author_name
'Jones, Peter G.'
'Moers, Oliver'
'Blaschette, Armand'

_publ_section_title
;Polysulfonylamines. XCV.
 (1,2-Benzenedisulfonylimido-<i>N</i>,<i>O</i>)(1,4,7,10,13-pentaoxacyclopentadecane-\k^5^<i>O</i>)sodium
;
_journal_issue 12
_journal_name_full 'Acta Crystallographica Section C'
_journal_page_first 1811
_journal_page_last 1813
_journal_paper_doi 10.1107/S0108270197011062
_journal_volume 53
_journal_year 1997
_chemical_formula_iupac '[Na (C6 H4 N1 O4 S2)(C10 H20 O5)]'
_chemical_formula_moiety 'C16 H24 N Na O9 S2'
_chemical_formula_sum 'C16 H24 N Na O9 S2'
_chemical_formula_weight 461.47
_chemical_name_systematic
;
 (1,2-Benzenedisulfonylimido-N,O)(1,4,7,10,13-pentaoxacyclododecane)sodium
;
_space_group_IT_number 14
_symmetry_cell_setting monoclinic
_symmetry_space_group_name_Hall '-P 2yn'
_symmetry_space_group_name_H-M 'P 1 21/n 1'
_audit_creation_method SHELXL
_cell_angle_alpha 90.00
_cell_angle_beta 115.76(2)
_cell_angle_gamma 90.00
_cell_formula_units_Z 4
_cell_length_a 14.963(4)
_cell_length_b 9.780(3)
_cell_length_c 15.734(5)
_cell_measurement_reflns_used 54
_cell_measurement_temperature 143(2)
_cell_measurement_theta_max 11.5
_cell_measurement_theta_min 10
_cell_volume 2073.7(11)
_computing_cell_refinement DIF4
_computing_data_collection 'DIF4 (Stoe & Cie, 1992)'
_computing_data_reduction 'REDU4 (Stoe & Cie, 1992)'
_computing_molecular_graphics 'XP (Siemens, 1994)'
_computing_publication_material SHELXL93
_computing_structure_refinement 'SHELXL93 (Sheldrick, 1993)'
_computing_structure_solution 'SHELXS86 (Sheldrick, 1990)'
_diffrn_ambient_temperature 143(2)
_diffrn_measurement_device 'Stoe STADI-4'
_diffrn_measurement_method '\w/\q scans'
_diffrn_radiation_monochromator graphite
_diffrn_radiation_source 'fine-focus sealed tube'
_diffrn_radiation_type MoK\a
_diffrn_radiation_wavelength 0.71073
_diffrn_reflns_av_R_equivalents 0.029
_diffrn_reflns_av_sigmaI/netI 0.0423
_diffrn_reflns_limit_h_max 17
_diffrn_reflns_limit_h_min -8
_diffrn_reflns_limit_k_max 11
_diffrn_reflns_limit_k_min -6
_diffrn_reflns_limit_l_max 13
_diffrn_reflns_limit_l_min -18
_diffrn_reflns_number 3806
_diffrn_reflns_theta_max 25.02
_diffrn_reflns_theta_min 3.02
_diffrn_standards_decay_% 0
_diffrn_standards_interval_time 60
_diffrn_standards_number 3
_exptl_absorpt_coefficient_mu 0.326
_exptl_absorpt_correction_type none
_exptl_crystal_colour colourless
_exptl_crystal_density_diffrn 1.478
_exptl_crystal_density_meas ?
_exptl_crystal_description rhombus
_exptl_crystal_F_000 968
_exptl_crystal_size_max 0.7
_exptl_crystal_size_mid 0.4
_exptl_crystal_size_min 0.3
_refine_diff_density_max 0.309
_refine_diff_density_min -0.309
_refine_ls_extinction_method none
_refine_ls_goodness_of_fit_all 1.030
_refine_ls_goodness_of_fit_obs 1.038
_refine_ls_hydrogen_treatment constr
_refine_ls_matrix_type full
_refine_ls_number_parameters 262
_refine_ls_number_reflns 3660
_refine_ls_number_restraints 0
_refine_ls_restrained_S_all 1.030
_refine_ls_restrained_S_obs 1.038
_refine_ls_R_factor_all 0.0686
_refine_ls_R_factor_obs .0467
_refine_ls_shift/esd_max 0.000
_refine_ls_shift/esd_mean 0.000
_refine_ls_structure_factor_coef Fsqd
_refine_ls_weighting_details 'w=1/[\s^2^(Fo^2^)+(0.0434P)^2^+2.0518P] where P=(Fo^2^+2Fc^2^)/3'
_refine_ls_weighting_scheme calc
_refine_ls_wR_factor_all 0.1173
_refine_ls_wR_factor_obs .1022
_reflns_number_observed 2795
_reflns_number_total 3660
_reflns_observed_criterion >2sigma(I)
_cod_data_source_file ln1019.cif
_cod_data_source_block natter
_cod_depositor_comments
;
The following automatic conversions were performed:
'_geom_bond_publ_flag' value 'Y' changed to 'y' according to
'/home/saulius/struct/CIF-dictionaries/cif_core.dic' dictionary named
'cif_core.dic' version 2.4.1 from 2010-06-29 (7 times).

Automatic conversion script
Id: cif_fix_enum 1527 2010-12-29 10:47:43Z saulius 

The following automatic conversions were performed:

'_geom_bond_publ_flag' value 'Y' changed to 'y' according to
/home/saulius/struct/CIF-dictionaries/cif_core.dic dictionary named
'cif_core.dic' version 2.4.1 from 2010-06-29 (7
times).

'_geom_angle_publ_flag' value 'Y' changed to 'y' according
to /home/saulius/struct/CIF-dictionaries/cif_core.dic dictionary
named 'cif_core.dic' version 2.4.1 from 2010-06-29 (5 times).

Automatic conversion script
Id: cif_fix_values 1715 2011-07-08 13:25:40Z adriana 

The following automatic conversions were performed:

'_exptl_crystal_density_meas' value 'not measured' was changed to '?'
- the value is perceived as not measured.

Automatic conversion script
Id: cif_fix_values 3008 2015-01-20 13:52:24Z robertas 

The following automatic conversions were performed:

'_refine_ls_weighting_scheme' value 'calc
w=1/[\s^2^(Fo^2^)+(0.0434P)^2^+2.0518P] where P=(Fo^2^+2Fc^2^)/3' was
changed to 'calc'. New tag '_refine_ls_weighting_details' was
created. The value of the new tag was set to
'w=1/[\s^2^(Fo^2^)+(0.0434P)^2^+2.0518P] where P=(Fo^2^+2Fc^2^)/3'.

Automatic conversion script
Id: cif_fix_values 3143 2015-03-26 13:38:13Z robertas 
;
_cod_original_sg_symbol_H-M 'P 21/n'
_cod_database_code 2006851

loop_
_symmetry_equiv_pos_as_xyz
'x, y, z'
'-x+1/2, y+1/2, -z+1/2'
'-x, -y, -z'
'x-1/2, -y-1/2, z-1/2'

loop_
_atom_site_aniso_label
_atom_site_aniso_U_11
_atom_site_aniso_U_22
_atom_site_aniso_U_33
_atom_site_aniso_U_12
_atom_site_aniso_U_13
_atom_site_aniso_U_23
Na .0412(7) .0344(7) .0371(7) -.0012(5) .0229(6) -.0016(5)
S1 .0335(4) .0359(4) .0288(4) .0022(3) .0186(3) .0024(3)
S2 .0318(4) .0317(4) .0283(4) -.0068(3) .0157(3) -.0019(3)
N .0335(14) .0575(18) .0329(14) -.0131(13) .0166(12) .0068(13)
O1 .0499(14) .0410(13) .0498(14) .0087(11) .0289(12) .0149(11)
O2 .0494(14) .0563(15) .0396(13) .0006(12) .0269(12) -.0098(11)
O3 .0557(15) .0590(16) .0438(14) -.0241(13) .0282(12) -.0205(12)
O4 .0408(13) .0419(14) .0638(16) .0029(11) .0223(12) .0149(12)
O5 .0401(13) .0514(16) .0624(17) -.0065(12) .0148(13) .0099(13)
O6 .0559(15) .0518(15) .0427(14) -.0138(12) .0308(12) -.0079(11)
O7 .0444(14) .0469(15) .0622(17) .0050(12) .0236(13) .0105(12)
O8 .092(2) .0394(15) .113(3) -.0089(15) .084(2) -.0168(16)
O9 .110(2) .0562(17) .0451(16) -.0282(17) .0414(17) -.0072(14)
C1 .0319(16) .0308(16) .0344(17) -.0004(13) .0209(14) -.0030(13)
C2 .0305(15) .0274(15) .0338(16) -.0025(13) .0194(14) -.0046(13)
C3 .0439(18) .0320(17) .0425(18) -.0040(14) .0278(16) -.0003(15)
C4 .044(2) .042(2) .065(2) -.0111(16) .0378(19) -.0068(18)
C5 .0264(17) .055(2) .068(3) -.0103(16) .0226(18) -.015(2)
C6 .0314(17) .047(2) .0420(19) .0045(15) .0131(15) -.0061(16)
C7 .107(4) .076(3) .037(2) -.048(3) .003(2) .011(2)
C8 .054(3) .064(3) .064(3) -.022(2) -.013(2) .021(2)
C9 .039(2) .050(2) .105(4) .0041(18) .040(2) .014(2)
C10 .068(3) .046(2) .096(3) -.006(2) .064(3) -.016(2)
C11 .072(3) .067(3) .038(2) -.011(2) .032(2) -.0013(19)
C12 .079(3) .066(3) .038(2) -.003(2) .017(2) .012(2)
C13 .063(3) .065(3) .130(5) .028(2) .048(3) .040(3)
C14 .098(4) .040(2) .183(6) .022(2) .109(4) .020(3)
C15 .176(6) .054(3) .145(5) -.044(3) .143(5) -.045(3)
C16 .178(6) .064(3) .070(3) -.051(4) .093(4) -.030(3)

loop_
_atom_site_label
_atom_site_fract_x
_atom_site_fract_y
_atom_site_fract_z
_atom_site_U_iso_or_equiv
_atom_site_thermal_displace_type
_atom_site_calc_flag
_atom_site_refinement_flags
_atom_site_occupancy
_atom_site_disorder_group
_atom_site_type_symbol
Na .40917(9) .48533(12) .23792(8) .0355(3) Uani d . 1 . Na
S1 .54353(6) .75063(8) .30173(5) .0309(2) Uani d . 1 . S
S2 .44847(5) .81429(8) .11765(5) .0297(2) Uani d . 1 . S
N .44689(19) .7351(3) .20482(18) .0405(7) Uani d . 1 . N
O1 .57547(17) .6156(2) .33889(16) .0443(6) Uani d . 1 . O
O2 .53310(17) .8460(2) .36628(16) .0457(6) Uani d . 1 . O
O3 .42513(18) .7234(3) .03952(16) .0505(7) Uani d . 1 . O
O4 .39076(17) .9373(2) .09438(18) .0490(6) Uani d . 1 . O
O5 .23502(17) .5398(3) .17640(19) .0540(7) Uani d . 1 . O
O6 .35989(18) .5121(2) .36543(16) .0468(6) Uani d . 1 . O
O7 .46697(17) .2951(2) .34533(18) .0510(6) Uani d . 1 . O
O8 .5033(2) .3206(3) .1930(2) .0674(9) Uani d . 1 . O
O9 .3159(2) .3953(3) .07848(19) .0678(8) Uani d . 1 . O
C1 .6256(2) .8245(3) .2603(2) .0301(7) Uani d . 1 . C
C2 .5758(2) .8612(3) .1664(2) .0286(7) Uani d . 1 . C
C3 .6236(2) .9308(3) .1211(2) .0363(7) Uani d . 1 . C
H3 .5892 .9558 .0565 .044 Uiso calc R 1 . H
C4 .7223(3) .9624(3) .1727(3) .0453(9) Uani d . 1 . C
H4 .7566 1.0103 .1433 .054 Uiso calc R 1 . H
C5 .7723(2) .9254(4) .2666(3) .0493(9) Uani d . 1 . C
H5 .8404 .9486 .3006 .059 Uiso calc R 1 . H
C6 .7249(2) .8550(3) .3122(2) .0412(8) Uani d . 1 . C
H6 .7595 .8290 .3765 .049 Uiso calc R 1 . H
C7 .2400(4) .4917(5) .0322(3) .0831(17) Uani d . 1 . C
H7A .2011 .4661 -.0348 .100 Uiso calc R 1 . H
H7B .2686 .5838 .0350 .100 Uiso calc R 1 . H
C8 .1759(3) .4906(5) .0826(3) .0746(15) Uani d . 1 . C
H8A .1175 .5504 .0499 .089 Uiso calc R 1 . H
H8B .1522 .3967 .0847 .089 Uiso calc R 1 . H
C9 .1926(3) .5179(4) .2405(3) .0612(12) Uani d . 1 . C
H9A .1826 .4190 .2467 .073 Uiso calc R 1 . H
H9B .1277 .5649 .2182 .073 Uiso calc R 1 . H
C10 .2648(3) .5759(4) .3329(3) .0600(11) Uani d . 1 . C
H10A .2719 .6753 .3257 .072 Uiso calc R 1 . H
H10B .2388 .5630 .3804 .072 Uiso calc R 1 . H
C11 .3675(3) .3867(4) .4131(3) .0561(10) Uani d . 1 . C
H11A .3144 .3232 .3728 .067 Uiso calc R 1 . H
H11B .3608 .4023 .4723 .067 Uiso calc R 1 . H
C12 .4667(3) .3283(5) .4343(3) .0637(12) Uani d . 1 . C
H12A .5195 .3957 .4689 .076 Uiso calc R 1 . H
H12B .4787 .2452 .4737 .076 Uiso calc R 1 . H
C13 .5617(3) .2603(5) .3528(4) .0838(16) Uani d . 1 . C
H13A .5915 .1870 .4003 .101 Uiso calc R 1 . H
H13B .6061 .3409 .3729 .101 Uiso calc R 1 . H
C14 .5493(4) .2128(4) .2592(5) .0896(19) Uani d . 1 . C
H14A .6147 .1903 .2612 .108 Uiso calc R 1 . H
H14B .5073 .1298 .2403 .108 Uiso calc R 1 . H
C15 .4578(5) .2757(5) .0970(4) .099(2) Uani d . 1 . C
H15A .4226 .1882 .0920 .118 Uiso calc R 1 . H
H15B .5089 .2610 .0739 .118 Uiso calc R 1 . H
C16 .3871(5) .3816(5) .0399(3) .0896(19) Uani d . 1 . C
H16A .4218 .4694 .0443 .108 Uiso calc R 1 . H
H16B .3536 .3536 -.0271 .108 Uiso calc R 1 . H

loop_
_atom_type_symbol
_atom_type_description
_atom_type_scat_dispersion_real
_atom_type_scat_dispersion_imag
_atom_type_scat_source
C C 0.0033 0.0016 'International Tables Vol C Tables 4.2.6.8 and 6.1.1.4'
H H 0.0000 0.0000 'International Tables Vol C Tables 4.2.6.8 and 6.1.1.4'
N N 0.0061 0.0033 'International Tables Vol C Tables 4.2.6.8 and 6.1.1.4'
O O 0.0106 0.0060 'International Tables Vol C Tables 4.2.6.8 and 6.1.1.4'
Na Na 0.0362 0.0249 'International Tables Vol C Tables 4.2.6.8 and 6.1.1.4'
S S 0.1246 0.1234 'International Tables Vol C Tables 4.2.6.8 and 6.1.1.4'

loop_
_geom_angle_atom_site_label_1
_geom_angle_atom_site_label_2
_geom_angle_atom_site_label_3
_geom_angle
_geom_angle_publ_flag
O7 Na O5 116.62(9) ?
O7 Na O6 69.48(9) y
O5 Na O6 69.23(10) y
O7 Na O8 67.45(10) y
O5 Na O8 133.54(11) ?
O6 Na O8 136.91(11) ?
O7 Na O9 108.23(11) ?
O5 Na O9 68.42(11) y
O6 Na O9 129.96(10) ?
O8 Na O9 66.95(12) y
O7 Na N 145.14(10) y
O5 Na N 90.17(9) y
O6 Na N 103.48(9) y
O8 Na N 111.00(10) y
O9 Na N 102.06(10) y
O7 Na O1 89.63(9) y
O5 Na O1 135.20(10) y
O6 Na O1 89.77(9) y
O8 Na O1 88.93(10) y
O9 Na O1 139.79(10) y
N Na O1 55.71(8) y
O2 S1 O1 115.29(14) ?
O2 S1 N 114.05(15) ?
O1 S1 N 107.78(15) ?
O2 S1 C1 107.50(14) ?
O1 S1 C1 111.24(14) ?
N S1 C1 99.95(14) ?
O2 S1 Na 120.46(10) ?
O1 S1 Na 55.24(10) ?
N S1 Na 55.22(10) ?
C1 S1 Na 131.47(10) ?
O3 S2 O4 114.01(16) ?
O3 S2 N 110.49(15) ?
O4 S2 N 113.43(15) ?
O3 S2 C2 110.28(14) ?
O4 S2 C2 107.92(14) ?
N S2 C2 99.73(14) ?
S2 N S1 115.75(16) y
S2 N Na 135.74(16) y
S1 N Na 94.80(12) y
S1 O1 Na 98.01(12) y
C9 O5 C8 114.4(3) ?
C9 O5 Na 114.8(2) ?
C8 O5 Na 114.5(3) ?
C11 O6 C10 114.0(3) ?
C11 O6 Na 111.1(2) ?
C10 O6 Na 111.2(2) ?
C13 O7 C12 113.6(4) ?
C13 O7 Na 106.6(2) ?
C12 O7 Na 110.9(2) ?
C14 O8 C15 113.6(4) ?
C14 O8 Na 115.6(2) ?
C15 O8 Na 116.1(3) ?
C7 O9 C16 114.9(4) ?
C7 O9 Na 105.2(2) ?
C16 O9 Na 105.6(3) ?
C6 C1 C2 121.1(3) ?
C6 C1 S1 127.5(3) ?
C2 C1 S1 111.2(2) ?
C1 C2 C3 121.2(3) ?
C1 C2 S2 111.9(2) ?
C3 C2 S2 126.8(2) ?
C4 C3 C2 117.9(3) ?
C3 C4 C5 120.9(3) ?
C4 C5 C6 121.4(3) ?
C1 C6 C5 117.4(3) ?
O9 C7 C8 106.4(3) ?
O9 C7 Na 49.02(17) ?
C8 C7 Na 82.4(2) ?
O5 C8 C7 107.1(3) ?
O5 C9 C10 106.0(3) ?
O6 C10 C9 111.7(3) ?
O6 C11 C12 107.0(3) ?
O7 C12 C11 107.0(3) ?
O7 C13 C14 107.8(4) ?
O7 C13 Na 47.66(17) ?
C14 C13 Na 84.3(3) ?
O8 C14 C13 107.8(3) ?
O8 C15 C16 108.3(3) ?
O9 C16 C15 105.9(4) ?

loop_
_geom_bond_atom_site_label_1
_geom_bond_atom_site_label_2
_geom_bond_site_symmetry_2
_geom_bond_distance
_geom_bond_publ_flag
Na O7 . 2.407(3) y
Na O5 . 2.412(3) y
Na O6 . 2.434(3) y
Na O8 . 2.438(3) y
Na O9 . 2.444(3) y
Na N . 2.610(3) y
Na O1 . 2.627(3) y
S1 O2 . 1.436(2) ?
S1 O1 . 1.439(2) ?
S1 N . 1.588(3) y
S1 C1 . 1.775(3) ?
S2 O3 . 1.432(2) ?
S2 O4 . 1.433(2) ?
S2 N . 1.584(3) y
S2 C2 . 1.778(3) ?
O5 C9 . 1.422(5) ?
O5 C8 . 1.434(5) ?
O6 C11 . 1.416(4) ?
O6 C10 . 1.429(5) ?
O7 C13 . 1.412(5) ?
O7 C12 . 1.438(5) ?
O8 C14 . 1.431(6) ?
O8 C15 . 1.429(6) ?
O9 C7 . 1.410(6) ?
O9 C16 . 1.443(5) ?
C1 C6 . 1.382(4) ?
C1 C2 . 1.381(4) ?
C2 C3 . 1.388(4) ?
C3 C4 . 1.377(5) ?
C4 C5 . 1.383(5) ?
C5 C6 . 1.391(5) ?
C7 C8 . 1.486(7) ?
C9 C10 . 1.495(7) ?
C11 C12 . 1.488(6) ?
C13 C14 . 1.478(7) ?
C15 C16 . 1.474(8) ?

loop_
_geom_torsion_atom_site_label_1
_geom_torsion_atom_site_label_2
_geom_torsion_atom_site_label_3
_geom_torsion_atom_site_label_4
_geom_torsion
_geom_torsion_publ_flag
O7 Na S1 O2 -83.05(14) ?
O5 Na S1 O2 53.22(15) ?
O6 Na S1 O2 -15.02(14) ?
O8 Na S1 O2 -155.01(14) ?
O9 Na S1 O2 132.41(16) ?
N Na S1 O2 99.62(17) ?
O1 Na S1 O2 -101.26(17) ?
O7 Na S1 O1 18.21(14) ?
O5 Na S1 O1 154.48(14) ?
O6 Na S1 O1 86.24(13) ?
O8 Na S1 O1 -53.75(14) ?
O9 Na S1 O1 -126.33(16) ?
N Na S1 O1 -159.12(17) ?
O1 Na S1 O1 0.0 ?
O7 Na S1 N 177.33(15) ?
O5 Na S1 N -46.40(15) ?
O6 Na S1 N -114.64(14) ?
O8 Na S1 N 105.37(15) ?
O9 Na S1 N 32.79(17) ?
N Na S1 N 0.0 ?
O1 Na S1 N 159.12(17) ?
O7 Na S1 C1 106.79(16) ?
O5 Na S1 C1 -116.94(16) ?
O6 Na S1 C1 174.82(15) ?
O8 Na S1 C1 34.83(17) ?
O9 Na S1 C1 -37.75(19) ?
N Na S1 C1 -70.54(18) ?
O1 Na S1 C1 88.58(18) ?
O3 S2 N S1 127.37(19) ?
O4 S2 N S1 -103.2(2) ?
C2 S2 N S1 11.3(2) ?
O3 S2 N Na -1.5(3) ?
O4 S2 N Na 127.9(2) ?
C2 S2 N Na -117.6(2) ?
O2 S1 N S2 101.6(2) ?
O1 S1 N S2 -129.06(19) ?
C1 S1 N S2 -12.8(2) ?
Na S1 N S2 -147.0(2) ?
O2 S1 N Na -111.46(14) ?
O1 S1 N Na 17.91(14) ?
C1 S1 N Na 134.17(11) ?
Na S1 N Na 0.0 ?
O7 Na N S2 131.1(2) ?
O5 Na N S2 -86.9(2) ?
O6 Na N S2 -155.6(2) ?
O8 Na N S2 50.7(2) ?
O9 Na N S2 -19.0(2) ?
O1 Na N S2 124.1(2) ?
O7 Na N S1 -4.2(2) ?
O5 Na N S1 137.77(13) ?
O6 Na N S1 69.11(13) ?
O8 Na N S1 -84.58(15) ?
O9 Na N S1 -154.28(13) ?
O1 Na N S1 -11.19(9) ?
O2 S1 O1 Na 110.77(13) ?
N S1 O1 Na -17.90(14) ?
C1 S1 O1 Na -126.52(12) ?
Na S1 O1 Na 0.0 ?
O7 Na O1 S1 -163.57(12) ?
O5 Na O1 S1 -34.57(18) ?
O6 Na O1 S1 -94.10(12) ?
O8 Na O1 S1 128.97(13) ?
O9 Na O1 S1 77.93(19) ?
N Na O1 S1 12.45(10) ?
O7 Na O5 C9 34.7(3) ?
O6 Na O5 C9 -17.8(2) ?
O8 Na O5 C9 118.1(3) ?
O9 Na O5 C9 134.9(3) ?
N Na O5 C9 -122.1(2) ?
O1 Na O5 C9 -84.9(3) ?
O7 Na O5 C8 -100.6(2) ?
O6 Na O5 C8 -153.1(3) ?
O8 Na O5 C8 -17.3(3) ?
O9 Na O5 C8 -0.4(2) ?
N Na O5 C8 102.5(2) ?
O1 Na O5 C8 139.7(2) ?
O7 Na O6 C11 -16.8(2) ?
O5 Na O6 C11 114.0(2) ?
O8 Na O6 C11 -18.3(3) ?
O9 Na O6 C11 80.2(3) ?
N Na O6 C11 -161.0(2) ?
O1 Na O6 C11 -106.5(2) ?
O7 Na O6 C10 -144.9(2) ?
O5 Na O6 C10 -14.1(2) ?
O8 Na O6 C10 -146.4(2) ?
O9 Na O6 C10 -47.9(3) ?
N Na O6 C10 70.9(2) ?
O1 Na O6 C10 125.4(2) ?
O5 Na O7 C13 165.3(3) ?
O6 Na O7 C13 -142.3(3) ?
O8 Na O7 C13 36.6(3) ?
O9 Na O7 C13 90.9(3) ?
N Na O7 C13 -58.2(4) ?
O1 Na O7 C13 -52.4(3) ?
O5 Na O7 C12 -70.5(3) ?
O6 Na O7 C12 -18.2(2) ?
O8 Na O7 C12 160.7(3) ?
O9 Na O7 C12 -145.0(2) ?
N Na O7 C12 65.9(3) ?
O1 Na O7 C12 71.7(2) ?
O7 Na O8 C14 -6.7(3) ?
O5 Na O8 C14 -112.6(3) ?
O6 Na O8 C14 -5.2(4) ?
O9 Na O8 C14 -129.7(3) ?
N Na O8 C14 135.7(3) ?
O1 Na O8 C14 83.3(3) ?
O7 Na O8 C15 130.0(3) ?
O5 Na O8 C15 24.1(3) ?
O6 Na O8 C15 131.5(3) ?
O9 Na O8 C15 7.0(2) ?
N Na O8 C15 -87.6(3) ?
O1 Na O8 C15 -139.9(3) ?
O7 Na O9 C7 146.0(2) ?
O5 Na O9 C7 33.8(2) ?
O6 Na O9 C7 67.8(3) ?
O8 Na O9 C7 -159.4(3) ?
N Na O9 C7 -51.5(3) ?
O1 Na O9 C7 -101.7(3) ?
O7 Na O9 C16 -92.1(3) ?
O5 Na O9 C16 155.7(3) ?
O6 Na O9 C16 -170.3(3) ?
O8 Na O9 C16 -37.5(3) ?
N Na O9 C16 70.4(3) ?
O1 Na O9 C16 20.2(3) ?
O2 S1 C1 C6 64.8(3) ?
O1 S1 C1 C6 -62.3(3) ?
N S1 C1 C6 -175.9(3) ?
Na S1 C1 C6 -124.0(3) ?
O2 S1 C1 C2 -110.1(2) ?
O1 S1 C1 C2 122.8(2) ?
N S1 C1 C2 9.2(3) ?
Na S1 C1 C2 61.1(3) ?
C6 C1 C2 C3 -0.4(5) ?
S1 C1 C2 C3 174.8(2) ?
C6 C1 C2 S2 -178.3(2) ?
S1 C1 C2 S2 -3.0(3) ?
O3 S2 C2 C1 -120.7(2) ?
O4 S2 C2 C1 114.2(2) ?
N S2 C2 C1 -4.5(2) ?
O3 S2 C2 C3 61.6(3) ?
O4 S2 C2 C3 -63.5(3) ?
N S2 C2 C3 177.9(3) ?
C1 C2 C3 C4 -0.1(5) ?
S2 C2 C3 C4 177.4(2) ?
C2 C3 C4 C5 0.2(5) ?
C3 C4 C5 C6 0.1(5) ?
C2 C1 C6 C5 0.7(5) ?
S1 C1 C6 C5 -173.7(3) ?
C4 C5 C6 C1 -0.6(5) ?
C16 O9 C7 C8 -179.7(3) y
Na O9 C7 C8 -64.0(3) ?
C16 O9 C7 Na -115.6(3) ?
O7 Na C7 O9 -42.9(3) ?
O5 Na C7 O9 -135.9(3) ?
O6 Na C7 O9 -127.3(2) ?
O8 Na C7 O9 18.9(2) ?
N Na C7 O9 129.9(3) ?
O1 Na C7 O9 108.7(2) ?
O7 Na C7 C8 76.6(3) ?
O5 Na C7 C8 -16.4(2) ?
O6 Na C7 C8 -7.8(3) ?
O8 Na C7 C8 138.4(3) ?
O9 Na C7 C8 119.5(4) ?
N Na C7 C8 -110.6(3) ?
O1 Na C7 C8 -131.8(2) ?
C9 O5 C8 C7 -167.1(3) y
Na O5 C8 C7 -31.5(4) ?
O9 C7 C8 O5 65.0(4) y
Na C7 C8 O5 21.8(3) ?
C8 O5 C9 C10 -179.9(3) y
Na O5 C9 C10 44.7(3) ?
C11 O6 C10 C9 -82.8(4) y
Na O6 C10 C9 43.7(4) ?
O5 C9 C10 O6 -58.8(4) y
C10 O6 C11 C12 175.0(3) y
Na O6 C11 C12 48.3(3) ?
C13 O7 C12 C11 169.8(3) y
Na O7 C12 C11 49.7(4) ?
O6 C11 C12 O7 -66.0(4) y
C12 O7 C13 C14 173.3(3) y
Na O7 C13 C14 -64.3(4) ?
C12 O7 C13 Na -122.4(3) ?
O5 Na C13 O7 -21.1(4) ?
O6 Na C13 O7 34.9(3) ?
O8 Na C13 O7 -132.4(3) ?
O9 Na C13 O7 -97.3(3) ?
N Na C13 O7 142.3(2) ?
O1 Na C13 O7 124.6(3) ?
O7 Na C13 C14 120.5(4) ?
O5 Na C13 C14 99.4(3) ?
O6 Na C13 C14 155.4(3) ?
O8 Na C13 C14 -11.9(2) ?
O9 Na C13 C14 23.1(3) ?
N Na C13 C14 -97.3(3) ?
O1 Na C13 C14 -114.9(3) ?
C15 O8 C14 C13 -160.6(4) y
Na O8 C14 C13 -22.8(5) ?
O7 C13 C14 O8 58.0(5) y
Na C13 C14 O8 16.0(3) ?
C14 O8 C15 C16 161.8(4) y
Na O8 C15 C16 24.3(4) ?
C7 O9 C16 C15 -179.1(3) y
Na O9 C16 C15 65.5(4) ?
O8 C15 C16 O9 -59.8(4) y

loop_
_cod_related_entry_id
_cod_related_entry_database
_cod_related_entry_code
1 ChemSpider 21137340
